data_4024459
loop_
_publ_author_name
'Est\'ibaliz Merino'
'Rosanne P. A. Melo'
'Montserrat Ortega-Guerra'
'Mar\'ia Ribagorda'
'M. Carmen Carre\~no'

_publ_section_title
;
Stereocontrolled Approach to Phenyl Cyclitols from
(SR)-[(p-Tolylsulfinyl)methyl]-p-quinol
;
_journal_name_full 'Journal of Organic Chemistry'
_journal_page_first 2824
_journal_page_last 2831
_journal_paper_doi 10.1021/jo900109p
_journal_volume 74
_journal_year 2009
_chemical_formula_sum 'C21 H22 O3 S'
_chemical_formula_weight 354.45
_chemical_name_systematic
; 
 ? 
;
_space_group_IT_number 4
_symmetry_cell_setting monoclinic
_symmetry_space_group_name_Hall 'P 2yb'
_symmetry_space_group_name_H-M 'P 1 21 1'
_atom_sites_solution_hydrogens geom
_atom_sites_solution_primary direct
_atom_sites_solution_secondary difmap
_audit_creation_method SHELXL-97
_cell_angle_alpha 90.00
_cell_angle_beta 101.6190(10)
_cell_angle_gamma 90.00
_cell_formula_units_Z 4
_cell_length_a 7.36750(10)
_cell_length_b 32.5836(6)
_cell_length_c 7.58820(10)
_cell_measurement_temperature 100(2)
_cell_volume 1784.29(5)
_computing_cell_refinement 'Bruker SMART'
_computing_data_collection 'Bruker SMART'
_computing_data_reduction 'Bruker SAINT'
_computing_molecular_graphics 'Bruker SHELXTL'
_computing_publication_material 'Bruker SHELXTL'
_computing_structure_refinement 'SHELXL-97 (Sheldrick, 1997)'
_computing_structure_solution 'SHELXS-97 (Sheldrick, 1990)'
_diffrn_ambient_temperature 100(2)
_diffrn_measured_fraction_theta_full 0.927
_diffrn_measured_fraction_theta_max 0.927
_diffrn_measurement_device_type 'CCD area detector'
_diffrn_measurement_method 'phi and omega scans'
_diffrn_radiation_monochromator graphite
_diffrn_radiation_source 'fine-focus sealed tube'
_diffrn_radiation_type CuK\a
_diffrn_radiation_wavelength 1.54178
_diffrn_reflns_av_R_equivalents 0.0466
_diffrn_reflns_av_sigmaI/netI 0.0665
_diffrn_reflns_limit_h_max 8
_diffrn_reflns_limit_h_min -7
_diffrn_reflns_limit_k_max 39
_diffrn_reflns_limit_k_min -35
_diffrn_reflns_limit_l_max 9
_diffrn_reflns_limit_l_min -9
_diffrn_reflns_number 9412
_diffrn_reflns_theta_full 67.68
_diffrn_reflns_theta_max 67.68
_diffrn_reflns_theta_min 2.71
_exptl_absorpt_coefficient_mu 1.745
_exptl_absorpt_correction_type multi-scan
_exptl_crystal_colour colorless
_exptl_crystal_density_diffrn 1.319
_exptl_crystal_density_meas 0
_exptl_crystal_density_method 'not measured'
_exptl_crystal_description prism
_exptl_crystal_F_000 752
_exptl_crystal_size_max 0.15
_exptl_crystal_size_mid 0.06
_exptl_crystal_size_min 0.04
_refine_diff_density_max 0.648
_refine_diff_density_min -0.445
_refine_diff_density_rms 0.072
_refine_ls_abs_structure_details 'Flack H D (1983), Acta Cryst. A39, 876-881'
_refine_ls_abs_structure_Flack -0.01(3)
_refine_ls_extinction_method none
_refine_ls_goodness_of_fit_ref 1.025
_refine_ls_hydrogen_treatment mixed
_refine_ls_matrix_type full
_refine_ls_number_parameters 623
_refine_ls_number_reflns 5024
_refine_ls_number_restraints 2
_refine_ls_restrained_S_all 1.025
_refine_ls_R_factor_all 0.0804
_refine_ls_R_factor_gt 0.0743
_refine_ls_shift/su_max 0.000
_refine_ls_shift/su_mean 0.000
_refine_ls_structure_factor_coef Fsqd
_refine_ls_weighting_details 'calc w=1/[\s^2^(Fo^2^)+(0.1547P)^2^+0.0000P] where P=(Fo^2^+2Fc^2^)/3'
_refine_ls_weighting_scheme calc
_refine_ls_wR_factor_gt 0.1870
_refine_ls_wR_factor_ref 0.1941
_reflns_number_gt 4454
_reflns_number_total 5024
_reflns_threshold_expression >2sigma(I)
_cod_data_source_file jo900109p_si_001.cif
_cod_data_source_block crist2_m
_cod_depositor_comments
;
The following automatic conversions were performed:
'_symmetry_cell_setting' value 'Monoclinic' changed to 'monoclinic'
according to '/home/saulius/struct/CIF-dictionaries/cif_core.dic'
dictionary named 'cif_core.dic' version 2.4.1 from 2010-06-29.

Automatic conversion script
Id: cif_fix_enum 1527 2010-12-29 10:47:43Z saulius 
;
_cod_original_sg_symbol_H-M P2(1)
_cod_database_code 4024459

loop_
_symmetry_equiv_pos_as_xyz
'x, y, z'
'-x, y+1/2, -z'

loop_
_atom_site_label
_atom_site_type_symbol
_atom_site_fract_x
_atom_site_fract_y
_atom_site_fract_z
_atom_site_U_iso_or_equiv
_atom_site_adp_type
_atom_site_occupancy
_atom_site_symmetry_multiplicity
_atom_site_calc_flag
_atom_site_refinement_flags
_atom_site_disorder_assembly
_atom_site_disorder_group
S1 S 0.65670(18) 0.09275(4) 0.16603(19) 0.0255(3) Uani 1 1 d . . .
S2 S 0.39039(19) 0.26473(4) 0.40591(18) 0.0263(3) Uani 1 1 d . . .
O1 O 0.6387(6) 0.11009(13) -0.0207(6) 0.0326(10) Uani 1 1 d . . .
O2 O 0.5770(5) -0.02738(12) 0.0921(5) 0.0244(8) Uani 1 1 d . . .
O3 O 0.9139(6) 0.08609(13) -0.2001(6) 0.0281(9) Uani 1 1 d . . .
O4 O 0.1865(6) 0.25629(13) 0.3608(6) 0.0326(10) Uani 1 1 d . . .
O5 O 0.4318(6) 0.38672(13) 0.4145(5) 0.0256(9) Uani 1 1 d . . .
O6 O 0.0130(6) 0.27990(14) 0.6409(6) 0.0304(10) Uani 1 1 d . . .
C1 C 0.4851(8) 0.11623(18) 0.2675(8) 0.0247(12) Uani 1 1 d . . .
C2 C 0.5251(9) 0.12282(19) 0.4510(9) 0.0278(13) Uani 1 1 d . . .
C3 C 0.3901(9) 0.13789(19) 0.5370(9) 0.0307(14) Uani 1 1 d . . .
H3 H 0.4164 0.1412 0.6640 0.037 Uiso 1 1 calc R . .
C4 C 0.2153(9) 0.14830(19) 0.4377(8) 0.0289(13) Uani 1 1 d . . .
C5 C 0.1782(9) 0.14230(18) 0.2526(9) 0.0307(13) Uani 1 1 d . . .
C6 C 0.3114(9) 0.12641(19) 0.1657(8) 0.0290(13) Uani 1 1 d . . .
C7 C 0.0686(10) 0.1648(2) 0.5319(11) 0.0337(15) Uani 1 1 d . . .
C8 C 0.5474(8) 0.0421(2) 0.1413(8) 0.0256(12) Uani 1 1 d . . .
C9 C 0.6444(8) 0.01123(17) 0.0398(7) 0.0206(11) Uani 1 1 d . . .
C10 C 0.8500(8) 0.01414(18) 0.1011(7) 0.0231(12) Uani 1 1 d . . .
C11 C 0.9636(8) 0.02770(18) -0.0023(8) 0.0243(12) Uani 1 1 d . . .
C12 C 0.8979(8) 0.04219(19) -0.1940(7) 0.0238(12) Uani 1 1 d . . .
C13 C 0.6981(8) 0.03043(18) -0.2647(7) 0.0229(12) Uani 1 1 d . . .
C14 C 0.5851(8) 0.01759(16) -0.1606(7) 0.0206(11) Uani 1 1 d . . .
C15 C 0.6423(9) -0.0619(2) 0.0044(9) 0.0316(14) Uani 1 1 d . . .
C16 C 1.0191(8) 0.02422(18) -0.3151(7) 0.0221(11) Uani 1 1 d . . .
C17 C 1.0499(8) -0.01785(19) -0.3189(8) 0.0268(13) Uani 1 1 d . . .
C18 C 1.1564(8) -0.03447(19) -0.4352(8) 0.0262(12) Uani 1 1 d D . .
C19 C 1.2325(8) -0.0088(2) -0.5460(7) 0.0252(12) Uani 1 1 d . . .
C20 C 1.2061(8) 0.03289(19) -0.5408(8) 0.0240(12) Uani 1 1 d . . .
C21 C 1.0994(8) 0.04923(19) -0.4265(8) 0.0227(11) Uani 1 1 d . . .
C22 C 0.4937(9) 0.24284(18) 0.2343(8) 0.0278(13) Uani 1 1 d . . .
C23 C 0.3903(8) 0.23563(18) 0.0643(8) 0.0261(12) Uani 1 1 d . . .
C24 C 0.4786(9) 0.22113(19) -0.0692(8) 0.0298(13) Uani 1 1 d . . .
C25 C 0.6697(9) 0.21476(17) -0.0336(8) 0.0286(13) Uani 1 1 d . . .
C26 C 0.7697(9) 0.2216(2) 0.1395(9) 0.0312(14) Uani 1 1 d . . .
C27 C 0.6804(9) 0.2355(2) 0.2741(8) 0.0294(13) Uani 1 1 d . . .
C28 C 0.7646(10) 0.1998(2) -0.1803(10) 0.0351(15) Uani 1 1 d . . .
C29 C 0.4206(8) 0.31801(17) 0.3389(8) 0.0222(12) Uani 1 1 d . . .
C30 C 0.3403(8) 0.34984(17) 0.4536(7) 0.0217(11) Uani 1 1 d . . .
C31 C 0.1347(8) 0.35398(18) 0.3865(7) 0.0223(11) Uani 1 1 d . . .
C32 C 0.0108(8) 0.34317(19) 0.4810(8) 0.0233(12) Uani 1 1 d . . .
C33 C 0.0604(8) 0.32261(18) 0.6651(7) 0.0225(11) Uani 1 1 d . . .
C34 C 0.2640(8) 0.32605(18) 0.7416(7) 0.0228(11) Uani 1 1 d . . .
C35 C 0.3895(7) 0.33868(17) 0.6477(7) 0.0212(11) Uani 1 1 d . . .
C36 C 0.3880(9) 0.4215(2) 0.5143(9) 0.0295(13) Uani 1 1 d . . .
C37 C -0.0520(7) 0.34019(18) 0.7953(7) 0.0220(11) Uani 1 1 d . . .
C38 C -0.0799(9) 0.3818(2) 0.8066(8) 0.0274(13) Uani 1 1 d . . .
C39 C -0.1793(9) 0.3980(2) 0.9270(8) 0.0288(13) Uani 1 1 d . . .
C40 C -0.2541(8) 0.3721(2) 1.0387(8) 0.0260(12) Uani 1 1 d . . .
C41 C -0.2255(8) 0.3301(2) 1.0297(8) 0.0263(13) Uani 1 1 d . . .
C42 C -0.1251(8) 0.31417(19) 0.9099(7) 0.0236(12) Uani 1 1 d . . .
H2 H 0.625(11) 0.117(2) 0.515(10) 0.032(19) Uiso 1 1 d . . .
H3A H 0.833(14) 0.096(3) -0.155(13) 0.06(3) Uiso 1 1 d . . .
H5 H 0.043(13) 0.149(3) 0.177(12) 0.06(3) Uiso 1 1 d . . .
H6 H 0.279(9) 0.124(2) 0.036(9) 0.026(16) Uiso 1 1 d . . .
H6A H 0.050(13) 0.273(3) 0.558(12) 0.05(3) Uiso 1 1 d . . .
H7A H 0.072(9) 0.192(2) 0.535(10) 0.028(18) Uiso 1 1 d . . .
H7B H 0.086(11) 0.152(3) 0.651(11) 0.04(2) Uiso 1 1 d . . .
H7C H -0.068(11) 0.161(2) 0.457(10) 0.034(18) Uiso 1 1 d . . .
H8A H 0.428(13) 0.044(3) 0.077(12) 0.05(2) Uiso 1 1 d . . .
H8B H 0.558(8) 0.0326(17) 0.261(8) 0.006(12) Uiso 1 1 d . . .
H10 H 0.893(8) 0.0080(18) 0.223(8) 0.012(13) Uiso 1 1 d . . .
H11 H 1.095(9) 0.0296(18) 0.037(8) 0.014(14) Uiso 1 1 d . . .
H13 H 0.663(8) 0.0331(17) -0.394(8) 0.010(13) Uiso 1 1 d . . .
H14 H 0.448(8) 0.0147(17) -0.212(7) 0.009(13) Uiso 1 1 d . . .
H15A H 0.616(12) -0.089(3) 0.075(12) 0.06(3) Uiso 1 1 d . . .
H15B H 0.579(10) -0.063(2) -0.132(10) 0.033(19) Uiso 1 1 d . . .
H15C H 0.783(11) -0.060(2) 0.025(10) 0.037(19) Uiso 1 1 d . . .
H17 H 0.988(10) -0.036(2) -0.238(10) 0.035(19) Uiso 1 1 d . . .
H18 H 1.179(7) -0.0629(7) -0.438(7) 0.001(11) Uiso 1 1 d D . .
H19 H 1.308(11) -0.020(2) -0.616(10) 0.04(2) Uiso 1 1 d . . .
H20 H 1.254(12) 0.055(3) -0.629(11) 0.05(2) Uiso 1 1 d . . .
H21 H 1.080(7) 0.0757(19) -0.414(7) 0.008(13) Uiso 1 1 d . . .
H23 H 0.254(10) 0.239(2) 0.043(9) 0.028(17) Uiso 1 1 d . . .
H24 H 0.405(11) 0.218(2) -0.207(11) 0.05(2) Uiso 1 1 d . . .
H26 H 0.883(11) 0.218(2) 0.170(10) 0.033(19) Uiso 1 1 d . . .
H27 H 0.749(8) 0.2399(18) 0.394(8) 0.012(14) Uiso 1 1 d . . .
H28A H 0.686(10) 0.204(2) -0.307(10) 0.033(18) Uiso 1 1 d . . .
H28B H 0.783(15) 0.173(4) -0.190(15) 0.08(3) Uiso 1 1 d . . .
H28C H 0.877(15) 0.208(3) -0.160(13) 0.06(3) Uiso 1 1 d . . .
H29A H 0.550(8) 0.3218(17) 0.354(7) 0.009(13) Uiso 1 1 d . . .
H29B H 0.369(8) 0.3195(19) 0.211(8) 0.018(14) Uiso 1 1 d . . .
H31 H 0.093(9) 0.363(2) 0.259(9) 0.028(17) Uiso 1 1 d . . .
H32 H -0.115(9) 0.3457(18) 0.439(8) 0.014(14) Uiso 1 1 d . . .
H34 H 0.307(9) 0.319(2) 0.865(9) 0.021(15) Uiso 1 1 d . . .
H35 H 0.522(8) 0.3396(17) 0.702(7) 0.009(13) Uiso 1 1 d . . .
H36A H 0.248(9) 0.4209(19) 0.511(8) 0.017(14) Uiso 1 1 d . . .
H36B H 0.407(8) 0.446(2) 0.463(8) 0.014(14) Uiso 1 1 d . . .
H36C H 0.479(9) 0.422(2) 0.639(9) 0.022(15) Uiso 1 1 d . . .
H38 H -0.033(10) 0.401(2) 0.732(9) 0.030(18) Uiso 1 1 d . . .
H39 H -0.183(8) 0.4276(19) 0.939(8) 0.011(13) Uiso 1 1 d . . .
H40 H -0.335(10) 0.384(2) 1.132(10) 0.034(19) Uiso 1 1 d . . .
H41 H -0.264(8) 0.311(2) 1.108(8) 0.018(15) Uiso 1 1 d . . .
H42 H -0.114(7) 0.2848(18) 0.907(7) 0.003(12) Uiso 1 1 d . . .

loop_
_atom_site_aniso_label
_atom_site_aniso_U_11
_atom_site_aniso_U_22
_atom_site_aniso_U_33
_atom_site_aniso_U_23
_atom_site_aniso_U_13
_atom_site_aniso_U_12
S1 0.0263(7) 0.0216(7) 0.0319(7) -0.0038(6) 0.0134(6) -0.0030(5)
S2 0.0347(7) 0.0210(7) 0.0270(6) 0.0009(6) 0.0153(6) 0.0021(5)
O1 0.045(2) 0.021(2) 0.039(2) 0.0022(19) 0.027(2) 0.0022(17)
O2 0.027(2) 0.022(2) 0.0269(19) 0.0018(17) 0.0122(17) -0.0005(15)
O3 0.036(2) 0.017(2) 0.037(2) 0.0005(18) 0.020(2) -0.0019(16)
O4 0.038(2) 0.021(2) 0.045(2) -0.005(2) 0.024(2) -0.0057(16)
O5 0.029(2) 0.024(2) 0.027(2) -0.0005(17) 0.0119(17) -0.0059(15)
O6 0.037(2) 0.024(2) 0.036(2) -0.0055(19) 0.020(2) -0.0068(16)
C1 0.031(3) 0.015(3) 0.032(3) -0.003(2) 0.016(2) -0.002(2)
C2 0.030(3) 0.020(3) 0.036(3) 0.001(3) 0.013(3) -0.003(2)
C3 0.039(3) 0.024(3) 0.034(3) -0.003(3) 0.018(3) -0.006(2)
C4 0.035(3) 0.018(3) 0.038(3) 0.009(3) 0.017(3) 0.002(2)
C5 0.034(3) 0.019(3) 0.042(3) 0.006(3) 0.015(3) 0.005(2)
C6 0.038(3) 0.022(3) 0.030(3) 0.001(3) 0.014(3) 0.003(2)
C7 0.045(4) 0.016(3) 0.047(4) 0.007(3) 0.026(3) 0.004(3)
C8 0.023(3) 0.033(4) 0.022(3) 0.000(3) 0.008(2) -0.003(2)
C9 0.023(3) 0.017(3) 0.023(2) -0.001(2) 0.008(2) -0.001(2)
C10 0.027(3) 0.025(3) 0.019(2) -0.003(2) 0.007(2) 0.001(2)
C11 0.021(3) 0.023(3) 0.028(3) -0.004(2) 0.003(2) -0.0058(19)
C12 0.023(3) 0.028(3) 0.023(3) -0.002(2) 0.009(2) -0.003(2)
C13 0.028(3) 0.020(3) 0.021(3) 0.000(2) 0.006(2) 0.002(2)
C14 0.025(3) 0.013(3) 0.024(3) -0.004(2) 0.007(2) -0.0013(19)
C15 0.038(4) 0.024(3) 0.036(3) -0.001(3) 0.016(3) -0.004(2)
C16 0.020(3) 0.024(3) 0.022(2) -0.001(2) 0.005(2) -0.003(2)
C17 0.026(3) 0.030(3) 0.026(3) 0.001(3) 0.008(2) -0.002(2)
C18 0.026(3) 0.023(3) 0.030(3) -0.002(3) 0.006(2) 0.001(2)
C19 0.019(3) 0.036(4) 0.022(2) -0.004(3) 0.006(2) 0.002(2)
C20 0.022(3) 0.029(3) 0.021(2) 0.000(2) 0.005(2) -0.002(2)
C21 0.025(3) 0.018(3) 0.026(3) -0.002(3) 0.006(2) -0.002(2)
C22 0.037(3) 0.017(3) 0.033(3) 0.000(3) 0.017(3) 0.000(2)
C23 0.031(3) 0.016(3) 0.035(3) 0.000(3) 0.016(3) -0.001(2)
C24 0.044(3) 0.019(3) 0.030(3) -0.007(3) 0.015(3) -0.004(2)
C25 0.046(4) 0.010(3) 0.034(3) 0.000(3) 0.019(3) 0.000(2)
C26 0.029(3) 0.028(3) 0.040(3) 0.002(3) 0.015(3) 0.004(2)
C27 0.031(3) 0.028(3) 0.031(3) 0.002(3) 0.011(3) 0.003(2)
C28 0.042(4) 0.028(4) 0.042(4) -0.005(3) 0.025(3) -0.002(3)
C29 0.025(3) 0.018(3) 0.027(3) 0.003(2) 0.013(2) -0.005(2)
C30 0.026(3) 0.017(3) 0.023(3) -0.005(2) 0.007(2) -0.006(2)
C31 0.025(3) 0.023(3) 0.018(2) -0.001(2) 0.002(2) -0.003(2)
C32 0.020(3) 0.027(3) 0.023(3) -0.003(2) 0.003(2) -0.001(2)
C33 0.030(3) 0.017(3) 0.024(2) 0.000(2) 0.011(2) -0.003(2)
C34 0.031(3) 0.018(3) 0.021(2) 0.002(2) 0.008(2) 0.005(2)
C35 0.019(3) 0.021(3) 0.023(2) -0.002(2) 0.003(2) -0.0034(19)
C36 0.039(3) 0.019(3) 0.034(3) -0.001(3) 0.015(3) -0.003(2)
C37 0.018(2) 0.026(3) 0.023(2) -0.001(2) 0.006(2) 0.000(2)
C38 0.032(3) 0.026(3) 0.025(3) 0.000(3) 0.007(3) -0.002(2)
C39 0.031(3) 0.027(4) 0.027(3) -0.005(3) 0.004(3) 0.006(2)
C40 0.020(3) 0.036(4) 0.023(2) -0.002(3) 0.004(2) 0.005(2)
C41 0.022(3) 0.035(4) 0.023(3) 0.002(3) 0.006(2) -0.002(2)
C42 0.029(3) 0.022(3) 0.021(3) 0.003(2) 0.007(2) -0.001(2)

loop_
_atom_type_symbol
_atom_type_description
_atom_type_scat_dispersion_real
_atom_type_scat_dispersion_imag
_atom_type_scat_source
C C 0.0181 0.0091 'International Tables Vol C Tables 4.2.6.8 and 6.1.1.4'
H H 0.0000 0.0000 'International Tables Vol C Tables 4.2.6.8 and 6.1.1.4'
O O 0.0492 0.0322 'International Tables Vol C Tables 4.2.6.8 and 6.1.1.4'
S S 0.3331 0.5567 'International Tables Vol C Tables 4.2.6.8 and 6.1.1.4'

loop_
_geom_angle_atom_site_label_1
_geom_angle_atom_site_label_2
_geom_angle_atom_site_label_3
_geom_angle
_geom_angle_site_symmetry_1
_geom_angle_site_symmetry_3
_geom_angle_publ_flag
O1 S1 C1 108.1(3) . . ?
O1 S1 C8 106.8(3) . . ?
C1 S1 C8 95.5(3) . . ?
O4 S2 C22 108.4(3) . . ?
O4 S2 C29 106.4(3) . . ?
C22 S2 C29 94.7(3) . . ?
C9 O2 C15 112.9(4) . . ?
C12 O3 H3A 108(7) . . ?
C36 O5 C30 112.7(4) . . ?
C33 O6 H6A 105(7) . . ?
C2 C1 C6 120.5(6) . . ?
C2 C1 S1 118.5(5) . . ?
C6 C1 S1 121.0(5) . . ?
C1 C2 C3 120.2(6) . . ?
C1 C2 H2 123(5) . . ?
C3 C2 H2 117(5) . . ?
C2 C3 C4 120.2(6) . . ?
C2 C3 H3 119.9 . . ?
C4 C3 H3 119.9 . . ?
C5 C4 C3 118.9(6) . . ?
C5 C4 C7 121.0(6) . . ?
C3 C4 C7 120.0(6) . . ?
C6 C5 C4 121.2(6) . . ?
C6 C5 H5 119(5) . . ?
C4 C5 H5 119(5) . . ?
C5 C6 C1 118.9(6) . . ?
C5 C6 H6 117(4) . . ?
C1 C6 H6 124(4) . . ?
C4 C7 H7A 111(5) . . ?
C4 C7 H7B 108(5) . . ?
H7A C7 H7B 113(7) . . ?
C4 C7 H7C 114(4) . . ?
H7A C7 H7C 98(6) . . ?
H7B C7 H7C 113(6) . . ?
C9 C8 S1 113.8(4) . . ?
C9 C8 H8A 106(5) . . ?
S1 C8 H8A 110(5) . . ?
C9 C8 H8B 108(3) . . ?
S1 C8 H8B 104(3) . . ?
H8A C8 H8B 115(6) . . ?
O2 C9 C10 110.8(4) . . ?
O2 C9 C14 110.6(4) . . ?
C10 C9 C14 112.0(4) . . ?
O2 C9 C8 102.3(4) . . ?
C10 C9 C8 110.4(5) . . ?
C14 C9 C8 110.3(5) . . ?
C11 C10 C9 123.7(5) . . ?
C11 C10 H10 122(4) . . ?
C9 C10 H10 114(4) . . ?
C10 C11 C12 123.5(5) . . ?
C10 C11 H11 124(3) . . ?
C12 C11 H11 113(3) . . ?
O3 C12 C13 108.8(5) . . ?
O3 C12 C11 109.2(5) . . ?
C13 C12 C11 111.2(5) . . ?
O3 C12 C16 107.6(4) . . ?
C13 C12 C16 109.7(5) . . ?
C11 C12 C16 110.3(5) . . ?
C14 C13 C12 123.6(5) . . ?
C14 C13 H13 124(3) . . ?
C12 C13 H13 112(3) . . ?
C13 C14 C9 123.6(5) . . ?
C13 C14 H14 120(3) . . ?
C9 C14 H14 116(3) . . ?
O2 C15 H15A 108(5) . . ?
O2 C15 H15B 111(4) . . ?
H15A C15 H15B 112(6) . . ?
O2 C15 H15C 108(4) . . ?
H15A C15 H15C 104(6) . . ?
H15B C15 H15C 113(6) . . ?
C21 C16 C17 118.3(6) . . ?
C21 C16 C12 121.0(5) . . ?
C17 C16 C12 120.7(5) . . ?
C16 C17 C18 120.6(6) . . ?
C16 C17 H17 117(4) . . ?
C18 C17 H17 122(4) . . ?
C19 C18 C17 119.7(6) . . ?
C19 C18 H18 119(3) . . ?
C17 C18 H18 121(3) . . ?
C20 C19 C18 120.2(6) . . ?
C20 C19 H19 121(5) . . ?
C18 C19 H19 119(5) . . ?
C19 C20 C21 119.9(5) . . ?
C19 C20 H20 125(4) . . ?
C21 C20 H20 115(4) . . ?
C20 C21 C16 121.3(6) . . ?
C20 C21 H21 125(4) . . ?
C16 C21 H21 114(4) . . ?
C27 C22 C23 121.2(6) . . ?
C27 C22 S2 117.8(5) . . ?
C23 C22 S2 120.9(5) . . ?
C22 C23 C24 119.2(6) . . ?
C22 C23 H23 119(4) . . ?
C24 C23 H23 122(4) . . ?
C23 C24 C25 120.7(6) . . ?
C23 C24 H24 121(4) . . ?
C25 C24 H24 118(4) . . ?
C26 C25 C24 118.8(6) . . ?
C26 C25 C28 120.9(6) . . ?
C24 C25 C28 120.3(6) . . ?
C25 C26 C27 120.4(6) . . ?
C25 C26 H26 123(5) . . ?
C27 C26 H26 116(5) . . ?
C22 C27 C26 119.7(6) . . ?
C22 C27 H27 120(4) . . ?
C26 C27 H27 120(4) . . ?
C25 C28 H28A 113(4) . . ?
C25 C28 H28B 119(7) . . ?
H28A C28 H28B 97(8) . . ?
C25 C28 H28C 110(7) . . ?
H28A C28 H28C 117(8) . . ?
H28B C28 H28C 100(9) . . ?
C30 C29 S2 113.4(4) . . ?
C30 C29 H29A 109(3) . . ?
S2 C29 H29A 105(3) . . ?
C30 C29 H29B 114(4) . . ?
S2 C29 H29B 106(4) . . ?
H29A C29 H29B 108(5) . . ?
O5 C30 C35 112.2(4) . . ?
O5 C30 C31 109.7(5) . . ?
C35 C30 C31 112.6(5) . . ?
O5 C30 C29 101.3(4) . . ?
C35 C30 C29 110.4(5) . . ?
C31 C30 C29 110.1(4) . . ?
C32 C31 C30 123.6(5) . . ?
C32 C31 H31 119(4) . . ?
C30 C31 H31 117(4) . . ?
C31 C32 C33 123.4(5) . . ?
C31 C32 H32 123(4) . . ?
C33 C32 H32 113(4) . . ?
O6 C33 C34 108.7(5) . . ?
O6 C33 C37 107.3(4) . . ?
C34 C33 C37 110.7(4) . . ?
O6 C33 C32 107.5(5) . . ?
C34 C33 C32 111.0(5) . . ?
C37 C33 C32 111.6(5) . . ?
C35 C34 C33 124.1(5) . . ?
C35 C34 H34 118(4) . . ?
C33 C34 H34 118(4) . . ?
C34 C35 C30 123.0(5) . . ?
C34 C35 H35 122(3) . . ?
C30 C35 H35 115(3) . . ?
O5 C36 H36A 108(3) . . ?
O5 C36 H36B 114(4) . . ?
H36A C36 H36B 104(5) . . ?
O5 C36 H36C 108(4) . . ?
H36A C36 H36C 119(5) . . ?
H36B C36 H36C 104(5) . . ?
C38 C37 C42 118.5(5) . . ?
C38 C37 C33 121.3(5) . . ?
C42 C37 C33 120.2(5) . . ?
C37 C38 C39 121.5(6) . . ?
C37 C38 H38 122(4) . . ?
C39 C38 H38 117(4) . . ?
C38 C39 C40 120.0(6) . . ?
C38 C39 H39 118(4) . . ?
C40 C39 H39 122(3) . . ?
C39 C40 C41 119.1(6) . . ?
C39 C40 H40 121(4) . . ?
C41 C40 H40 120(4) . . ?
C42 C41 C40 120.5(6) . . ?
C42 C41 H41 116(4) . . ?
C40 C41 H41 123(4) . . ?
C41 C42 C37 120.4(6) . . ?
C41 C42 H42 116(3) . . ?
C37 C42 H42 123(3) . . ?

loop_
_geom_bond_atom_site_label_1
_geom_bond_atom_site_label_2
_geom_bond_distance
_geom_bond_site_symmetry_2
_geom_bond_publ_flag
S1 O1 1.506(5) . ?
S1 C1 1.780(6) . ?
S1 C8 1.831(7) . ?
S2 O4 1.497(5) . ?
S2 C22 1.784(6) . ?
S2 C29 1.835(6) . ?
O2 C9 1.438(7) . ?
O2 C15 1.439(8) . ?
O3 C12 1.437(7) . ?
O3 H3A 0.82(10) . ?
O5 C36 1.434(8) . ?
O5 C30 1.438(7) . ?
O6 C33 1.438(7) . ?
O6 H6A 0.76(9) . ?
C1 C2 1.381(9) . ?
C1 C6 1.395(9) . ?
C2 C3 1.385(9) . ?
C2 H2 0.82(8) . ?
C3 C4 1.397(9) . ?
C3 H3 0.9500 . ?
C4 C5 1.390(9) . ?
C4 C7 1.510(9) . ?
C5 C6 1.388(9) . ?
C5 H5 1.06(9) . ?
C6 H6 0.97(7) . ?
C7 H7A 0.89(8) . ?
C7 H7B 0.98(8) . ?
C7 H7C 1.06(8) . ?
C8 C9 1.528(8) . ?
C8 H8A 0.92(9) . ?
C8 H8B 0.95(6) . ?
C9 C10 1.495(8) . ?
C9 C14 1.509(7) . ?
C10 C11 1.333(9) . ?
C10 H10 0.94(6) . ?
C11 C12 1.513(8) . ?
C11 H11 0.96(6) . ?
C12 C13 1.511(8) . ?
C12 C16 1.521(8) . ?
C13 C14 1.326(8) . ?
C13 H13 0.97(6) . ?
C14 H14 1.01(6) . ?
C15 H15A 1.07(9) . ?
C15 H15B 1.05(7) . ?
C15 H15C 1.02(8) . ?
C16 C21 1.389(8) . ?
C16 C17 1.391(9) . ?
C17 C18 1.402(9) . ?
C17 H17 1.02(8) . ?
C18 C19 1.383(9) . ?
C18 H18 0.94(2) . ?
C19 C20 1.374(9) . ?
C19 H19 0.92(8) . ?
C20 C21 1.389(9) . ?
C20 H20 1.09(8) . ?
C21 H21 0.88(6) . ?
C22 C27 1.368(9) . ?
C22 C23 1.380(9) . ?
C23 C24 1.392(9) . ?
C23 H23 0.99(7) . ?
C24 C25 1.395(9) . ?
C24 H24 1.08(8) . ?
C25 C26 1.389(10) . ?
C25 C28 1.510(9) . ?
C26 C27 1.396(9) . ?
C26 H26 0.83(8) . ?
C27 H27 0.96(6) . ?
C28 H28A 1.03(8) . ?
C28 H28B 0.89(11) . ?
C28 H28C 0.86(11) . ?
C29 C30 1.546(8) . ?
C29 H29A 0.94(6) . ?
C29 H29B 0.97(6) . ?
C30 C35 1.489(7) . ?
C30 C31 1.503(8) . ?
C31 C32 1.317(9) . ?
C31 H31 1.00(7) . ?
C32 C33 1.526(8) . ?
C32 H32 0.92(7) . ?
C33 C34 1.500(8) . ?
C33 C37 1.522(8) . ?
C34 C35 1.340(8) . ?
C34 H34 0.95(6) . ?
C35 H35 0.98(6) . ?
C36 H36A 1.03(6) . ?
C36 H36B 0.92(7) . ?
C36 H36C 1.04(6) . ?
C37 C38 1.376(9) . ?
C37 C42 1.398(8) . ?
C38 C39 1.385(9) . ?
C38 H38 0.94(8) . ?
C39 C40 1.386(9) . ?
C39 H39 0.97(6) . ?
C40 C41 1.390(9) . ?
C40 H40 1.08(7) . ?
C41 C42 1.383(9) . ?
C41 H41 0.94(7) . ?
C42 H42 0.96(6) . ?

loop_
_geom_hbond_atom_site_label_D
_geom_hbond_atom_site_label_H
_geom_hbond_atom_site_label_A
_geom_hbond_distance_DH
_geom_hbond_distance_HA
_geom_hbond_distance_DA
_geom_hbond_angle_DHA
_geom_hbond_site_symmetry_A
O6 H6A O4 0.76(9) 2.05(10) 2.800(6) 171(9) .
O3 H3A O1 0.82(10) 1.97(10) 2.773(6) 169(10) .

loop_
_geom_torsion_atom_site_label_1
_geom_torsion_atom_site_label_2
_geom_torsion_atom_site_label_3
_geom_torsion_atom_site_label_4
_geom_torsion
_geom_torsion_site_symmetry_1
_geom_torsion_site_symmetry_2
_geom_torsion_site_symmetry_3
_geom_torsion_site_symmetry_4
_geom_torsion_publ_flag
O1 S1 C1 C2 -147.3(5) . . . . ?
C8 S1 C1 C2 103.1(5) . . . . ?
O1 S1 C1 C6 35.1(6) . . . . ?
C8 S1 C1 C6 -74.6(5) . . . . ?
C6 C1 C2 C3 3.0(9) . . . . ?
S1 C1 C2 C3 -174.7(5) . . . . ?
C1 C2 C3 C4 -3.0(9) . . . . ?
C2 C3 C4 C5 1.6(9) . . . . ?
C2 C3 C4 C7 -179.8(6) . . . . ?
C3 C4 C5 C6 -0.2(9) . . . . ?
C7 C4 C5 C6 -178.8(6) . . . . ?
C4 C5 C6 C1 0.2(9) . . . . ?
C2 C1 C6 C5 -1.6(9) . . . . ?
S1 C1 C6 C5 176.0(5) . . . . ?
O1 S1 C8 C9 64.1(5) . . . . ?
C1 S1 C8 C9 174.8(4) . . . . ?
C15 O2 C9 C10 -65.5(6) . . . . ?
C15 O2 C9 C14 59.3(6) . . . . ?
C15 O2 C9 C8 176.8(5) . . . . ?
S1 C8 C9 O2 160.9(4) . . . . ?
S1 C8 C9 C10 43.0(6) . . . . ?
S1 C8 C9 C14 -81.4(5) . . . . ?
O2 C9 C10 C11 134.9(6) . . . . ?
C14 C9 C10 C11 10.9(8) . . . . ?
C8 C9 C10 C11 -112.5(6) . . . . ?
C9 C10 C11 C12 0.6(9) . . . . ?
C10 C11 C12 O3 107.2(6) . . . . ?
C10 C11 C12 C13 -12.8(8) . . . . ?
C10 C11 C12 C16 -134.8(6) . . . . ?
O3 C12 C13 C14 -106.3(6) . . . . ?
C11 C12 C13 C14 14.1(8) . . . . ?
C16 C12 C13 C14 136.4(6) . . . . ?
C12 C13 C14 C9 -3.0(9) . . . . ?
O2 C9 C14 C13 -133.8(6) . . . . ?
C10 C9 C14 C13 -9.7(8) . . . . ?
C8 C9 C14 C13 113.7(6) . . . . ?
O3 C12 C16 C21 -9.1(7) . . . . ?
C13 C12 C16 C21 109.0(6) . . . . ?
C11 C12 C16 C21 -128.1(6) . . . . ?
O3 C12 C16 C17 171.9(5) . . . . ?
C13 C12 C16 C17 -70.0(7) . . . . ?
C11 C12 C16 C17 52.9(7) . . . . ?
C21 C16 C17 C18 -1.3(8) . . . . ?
C12 C16 C17 C18 177.8(5) . . . . ?
C16 C17 C18 C19 0.5(9) . . . . ?
C17 C18 C19 C20 0.9(8) . . . . ?
C18 C19 C20 C21 -1.4(8) . . . . ?
C19 C20 C21 C16 0.5(8) . . . . ?
C17 C16 C21 C20 0.8(8) . . . . ?
C12 C16 C21 C20 -178.3(5) . . . . ?
O4 S2 C22 C27 -159.9(5) . . . . ?
C29 S2 C22 C27 91.0(5) . . . . ?
O4 S2 C22 C23 23.4(6) . . . . ?
C29 S2 C22 C23 -85.6(5) . . . . ?
C27 C22 C23 C24 -0.9(9) . . . . ?
S2 C22 C23 C24 175.7(4) . . . . ?
C22 C23 C24 C25 -1.4(9) . . . . ?
C23 C24 C25 C26 2.5(9) . . . . ?
C23 C24 C25 C28 -178.9(6) . . . . ?
C24 C25 C26 C27 -1.3(9) . . . . ?
C28 C25 C26 C27 -179.9(6) . . . . ?
C23 C22 C27 C26 2.0(9) . . . . ?
S2 C22 C27 C26 -174.6(5) . . . . ?
C25 C26 C27 C22 -0.9(10) . . . . ?
O4 S2 C29 C30 67.3(4) . . . . ?
C22 S2 C29 C30 178.0(4) . . . . ?
C36 O5 C30 C35 -59.1(6) . . . . ?
C36 O5 C30 C31 66.9(6) . . . . ?
C36 O5 C30 C29 -176.8(4) . . . . ?
S2 C29 C30 O5 162.5(4) . . . . ?
S2 C29 C30 C35 43.5(5) . . . . ?
S2 C29 C30 C31 -81.5(5) . . . . ?
O5 C30 C31 C32 -135.0(6) . . . . ?
C35 C30 C31 C32 -9.3(8) . . . . ?
C29 C30 C31 C32 114.4(6) . . . . ?
C30 C31 C32 C33 -4.0(9) . . . . ?
C31 C32 C33 O6 -104.6(6) . . . . ?
C31 C32 C33 C34 14.1(8) . . . . ?
C31 C32 C33 C37 138.0(6) . . . . ?
O6 C33 C34 C35 106.7(6) . . . . ?
C37 C33 C34 C35 -135.7(6) . . . . ?
C32 C33 C34 C35 -11.3(8) . . . . ?
C33 C34 C35 C30 -1.5(9) . . . . ?
O5 C30 C35 C34 136.5(6) . . . . ?
C31 C30 C35 C34 12.1(8) . . . . ?
C29 C30 C35 C34 -111.4(6) . . . . ?
O6 C33 C37 C38 -161.0(5) . . . . ?
C34 C33 C37 C38 80.6(7) . . . . ?
C32 C33 C37 C38 -43.5(7) . . . . ?
O6 C33 C37 C42 20.8(7) . . . . ?
C34 C33 C37 C42 -97.6(6) . . . . ?
C32 C33 C37 C42 138.3(5) . . . . ?
C42 C37 C38 C39 -0.6(9) . . . . ?
C33 C37 C38 C39 -178.9(5) . . . . ?
C37 C38 C39 C40 -0.4(9) . . . . ?
C38 C39 C40 C41 1.0(8) . . . . ?
C39 C40 C41 C42 -0.5(8) . . . . ?
C40 C41 C42 C37 -0.4(8) . . . . ?
C38 C37 C42 C41 1.0(8) . . . . ?
C33 C37 C42 C41 179.3(5) . . . . ?
